data_7111540
loop_
_publ_author_name
'Wei, Junfa'
'Jia, Xiaowei'
'Yu, Jun'
'Shi, Xianying'
'Zhang, Congjie'
'Chen, Zhanguo'

_publ_section_title
;
 Synthesis of 1,4,5,8,9,12-hexabromododecahydrotriphenylene and its
 application in constructing polycyclic thioaromatics
;
_journal_issue 31
_journal_name_full 'Chemical Communications'
_journal_page_first 4714
_journal_page_last 4716
_journal_paper_doi 10.1039/b904477a
_journal_year 2009
_chemical_formula_moiety 'C18 H6 S5'
_chemical_formula_sum 'C18 H6 S5'
_chemical_formula_weight 382.53
_chemical_name_systematic
;
?
;
_space_group_IT_number 62
_symmetry_cell_setting orthorhombic
_symmetry_space_group_name_Hall '-P 2ac 2n'
_symmetry_space_group_name_H-M 'P n m a'
_atom_sites_solution_hydrogens geom
_atom_sites_solution_primary direct
_atom_sites_solution_secondary difmap
_audit_creation_method SHELXL-97
_cell_angle_alpha 90.00
_cell_angle_beta 90.00
_cell_angle_gamma 90.00
_cell_formula_units_Z 4
_cell_length_a 6.9134(5)
_cell_length_b 19.5698(14)
_cell_length_c 10.8775(8)
_cell_measurement_reflns_used 2740
_cell_measurement_temperature 296(2)
_cell_measurement_theta_max 26.70
_cell_measurement_theta_min 3.12
_cell_volume 1471.66(18)
_computing_cell_refinement 'Bruker SMART'
_computing_data_collection 'Bruker SMART'
_computing_data_reduction 'Bruker SAINT'
_computing_molecular_graphics 'Bruker SHELXTL'
_computing_publication_material 'Bruker SHELXTL'
_computing_structure_refinement 'SHELXL-97 (Sheldrick, 1997)'
_computing_structure_solution 'SHELXS-97 (Sheldrick, 1990)'
_diffrn_ambient_temperature 296(2)
_diffrn_measured_fraction_theta_full 0.998
_diffrn_measured_fraction_theta_max 0.998
_diffrn_measurement_device_type 'CCD area detector'
_diffrn_measurement_method 'phi and omega scans'
_diffrn_radiation_monochromator graphite
_diffrn_radiation_source 'fine-focus sealed tube'
_diffrn_radiation_type MoK\a
_diffrn_radiation_wavelength 0.71073
_diffrn_reflns_av_R_equivalents 0.0227
_diffrn_reflns_av_sigmaI/netI 0.0168
_diffrn_reflns_limit_h_max 8
_diffrn_reflns_limit_h_min -8
_diffrn_reflns_limit_k_max 23
_diffrn_reflns_limit_k_min -19
_diffrn_reflns_limit_l_max 9
_diffrn_reflns_limit_l_min -12
_diffrn_reflns_number 6868
_diffrn_reflns_theta_full 25.05
_diffrn_reflns_theta_max 25.05
_diffrn_reflns_theta_min 2.14
_diffrn_standards_decay_% 0
_diffrn_standards_interval_count 0
_diffrn_standards_interval_time 0
_diffrn_standards_number 0
_exptl_absorpt_coefficient_mu 0.780
_exptl_absorpt_correction_T_max 0.8919
_exptl_absorpt_correction_T_min 0.7884
_exptl_absorpt_correction_type multi-scan
_exptl_absorpt_process_details '(SADABS (Bruker, 2001)'
_exptl_crystal_colour yellow
_exptl_crystal_density_diffrn 1.726
_exptl_crystal_density_method 'not measured'
_exptl_crystal_description block
_exptl_crystal_F_000 776
_exptl_crystal_size_max 0.32
_exptl_crystal_size_mid 0.22
_exptl_crystal_size_min 0.15
_refine_diff_density_max 0.898
_refine_diff_density_min -0.278
_refine_diff_density_rms 0.061
_refine_ls_extinction_method none
_refine_ls_goodness_of_fit_ref 1.001
_refine_ls_hydrogen_treatment noref
_refine_ls_matrix_type full
_refine_ls_number_parameters 106
_refine_ls_number_reflns 1343
_refine_ls_number_restraints 0
_refine_ls_restrained_S_all 1.001
_refine_ls_R_factor_all 0.0453
_refine_ls_R_factor_gt 0.0417
_refine_ls_shift/su_max 0.001
_refine_ls_shift/su_mean 0.000
_refine_ls_structure_factor_coef Fsqd
_refine_ls_weighting_details 'calc w=1/[\s^2^(Fo^2^)+(0.0800P)^2^+1.0936P] where P=(Fo^2^+2Fc^2^)/3'
_refine_ls_weighting_scheme calc
_refine_ls_wR_factor_gt 0.1198
_refine_ls_wR_factor_ref 0.1236
_reflns_number_gt 1201
_reflns_number_total 1343
_reflns_threshold_expression >2sigma(I)
_cod_data_source_file b904477asup1.cif
_cod_data_source_block xb1677
_cod_depositor_comments
;
The following automatic conversions were performed:

'_symmetry_cell_setting' value 'Orthorhombic' changed to
'orthorhombic' according to
/home/saulius/struct/CIF-dictionaries/cif_core.dic dictionary named
'cif_core.dic' version 2.4.2 from 2011-04-26.

Automatic conversion script
Id: cif_fix_values 1891 2012-01-12 08:04:46Z andrius 
;
_cod_original_sg_symbol_H-M Pnma
_cod_database_code 7111540

loop_
_symmetry_equiv_pos_as_xyz
'x, y, z'
'-x+1/2, -y, z+1/2'
'-x, y+1/2, -z'
'x+1/2, -y+1/2, -z+1/2'
'-x, -y, -z'
'x-1/2, y, -z-1/2'
'x, -y-1/2, z'
'-x-1/2, y-1/2, z-1/2'

loop_
_atom_site_label
_atom_site_type_symbol
_atom_site_fract_x
_atom_site_fract_y
_atom_site_fract_z
_atom_site_U_iso_or_equiv
_atom_site_adp_type
_atom_site_occupancy
_atom_site_symmetry_multiplicity
_atom_site_calc_flag
_atom_site_refinement_flags
S1 S 0.16891(14) 0.7500 0.58329(7) 0.0463(3) Uani 1 2 d S
S2 S 0.26294(14) 0.55496(4) 1.03421(8) 0.0656(3) Uani 1 1 d .
S3 S 0.05875(14) 0.59122(4) 1.15363(8) 0.0644(3) Uani 1 1 d .
C1 C 0.1695(3) 0.68567(13) 0.6952(2) 0.0390(6) Uani 1 1 d .
C2 C 0.1936(4) 0.61605(15) 0.6831(3) 0.0496(7) Uani 1 1 d .
H2 H 0.1989 0.5957 0.6058 0.059 Uiso 1 1 calc R
C3 C 0.2098(4) 0.57713(14) 0.7893(3) 0.0520(7) Uani 1 1 d .
H3 H 0.2275 0.5302 0.7819 0.062 Uiso 1 1 calc R
C4 C 0.2006(4) 0.60554(13) 0.9063(2) 0.0427(6) Uani 1 1 d .
C5 C 0.1672(3) 0.67603(13) 0.9213(2) 0.0338(5) Uani 1 1 d .
C6 C 0.1566(3) 0.71391(12) 0.8134(2) 0.0330(5) Uani 1 1 d .
C7 C 0.1481(3) 0.71364(13) 1.0376(2) 0.0330(5) Uani 1 1 d .
C8 C 0.1123(4) 0.67924(14) 1.1496(2) 0.0419(6) Uani 1 1 d .
C9 C 0.0891(4) 0.71474(15) 1.2583(2) 0.0502(7) Uani 1 1 d .
H9 H 0.0733 0.6911 1.3317 0.060 Uiso 1 1 calc R

loop_
_atom_site_aniso_label
_atom_site_aniso_U_11
_atom_site_aniso_U_22
_atom_site_aniso_U_33
_atom_site_aniso_U_23
_atom_site_aniso_U_13
_atom_site_aniso_U_12
S1 0.0440(5) 0.0699(7) 0.0251(5) 0.000 -0.0003(3) 0.000
S2 0.0849(7) 0.0441(5) 0.0679(6) 0.0147(3) 0.0025(4) 0.0125(4)
S3 0.0809(6) 0.0528(5) 0.0594(5) 0.0190(4) 0.0105(4) -0.0088(4)
C1 0.0350(12) 0.0513(15) 0.0306(12) -0.0062(11) 0.0006(9) -0.0026(11)
C2 0.0471(14) 0.0561(16) 0.0455(15) -0.0217(13) 0.0025(12) -0.0031(13)
C3 0.0520(16) 0.0385(14) 0.0657(18) -0.0141(13) 0.0026(14) -0.0020(12)
C4 0.0446(13) 0.0359(13) 0.0476(14) 0.0010(11) 0.0003(11) 0.0002(11)
C5 0.0320(11) 0.0366(12) 0.0329(12) 0.0004(10) -0.0004(9) -0.0016(10)
C6 0.0296(11) 0.0391(12) 0.0302(12) -0.0034(10) -0.0005(9) -0.0003(9)
C7 0.0305(11) 0.0407(13) 0.0278(11) 0.0021(9) -0.0013(9) 0.0001(10)
C8 0.0397(13) 0.0494(15) 0.0366(13) 0.0102(11) -0.0023(10) -0.0023(11)
C9 0.0474(15) 0.0783(18) 0.0249(11) 0.0082(12) 0.0017(10) -0.0028(13)

loop_
_atom_type_symbol
_atom_type_description
_atom_type_scat_dispersion_real
_atom_type_scat_dispersion_imag
_atom_type_scat_source
C C 0.0033 0.0016 'International Tables Vol C Tables 4.2.6.8 and 6.1.1.4'
H H 0.0000 0.0000 'International Tables Vol C Tables 4.2.6.8 and 6.1.1.4'
S S 0.1246 0.1234 'International Tables Vol C Tables 4.2.6.8 and 6.1.1.4'

loop_
_geom_angle_atom_site_label_1
_geom_angle_atom_site_label_2
_geom_angle_atom_site_label_3
_geom_angle
_geom_angle_site_symmetry_1
_geom_angle_site_symmetry_3
C1 S1 C1 91.91(16) 7_575 .
C4 S2 S3 97.92(10) . .
C8 S3 S2 100.27(9) . .
C2 C1 C6 119.0(2) . .
C2 C1 S1 130.1(2) . .
C6 C1 S1 110.73(19) . .
C1 C2 C3 118.2(2) . .
C1 C2 H2 120.9 . .
C3 C2 H2 120.9 . .
C2 C3 C4 122.6(2) . .
C2 C3 H3 118.7 . .
C4 C3 H3 118.7 . .
C3 C4 C5 120.4(2) . .
C3 C4 S2 119.2(2) . .
C5 C4 S2 119.93(19) . .
C6 C5 C4 115.6(2) . .
C6 C5 C7 117.1(2) . .
C4 C5 C7 127.3(2) . .
C5 C6 C1 124.1(2) . .
C5 C6 C6 122.21(14) . 7_575
C1 C6 C6 113.21(14) . 7_575
C8 C7 C7 118.43(15) . 7_575
C8 C7 C5 121.3(2) . .
C7 C7 C5 120.06(13) 7_575 .
C9 C8 C7 121.3(2) . .
C9 C8 S3 116.48(19) . .
C7 C8 S3 121.57(19) . .
C8 C9 C9 120.21(16) . 7_575
C8 C9 H9 119.9 . .
C9 C9 H9 119.9 7_575 .

loop_
_geom_bond_atom_site_label_1
_geom_bond_atom_site_label_2
_geom_bond_distance
_geom_bond_site_symmetry_2
S1 C1 1.751(3) 7_575
S1 C1 1.751(3) .
S2 C4 1.761(3) .
S2 S3 2.0455(13) .
S3 C8 1.762(3) .
C1 C2 1.379(4) .
C1 C6 1.402(3) .
C2 C3 1.388(4) .
C2 H2 0.9300 .
C3 C4 1.391(4) .
C3 H3 0.9300 .
C4 C5 1.408(4) .
C5 C6 1.390(3) .
C5 C7 1.469(3) .
C6 C6 1.413(5) 7_575
C7 C8 1.414(3) .
C7 C7 1.423(5) 7_575
C8 C9 1.381(4) .
C9 C9 1.380(6) 7_575
C9 H9 0.9300 .

loop_
_geom_torsion_atom_site_label_1
_geom_torsion_atom_site_label_2
_geom_torsion_atom_site_label_3
_geom_torsion_atom_site_label_4
_geom_torsion
_geom_torsion_site_symmetry_1
_geom_torsion_site_symmetry_4
C4 S2 S3 C8 -56.20(13) . .
C1 S1 C1 C2 -170.9(2) 7_575 .
C1 S1 C1 C6 4.1(2) 7_575 .
C6 C1 C2 C3 -1.8(4) . .
S1 C1 C2 C3 172.7(2) . .
C1 C2 C3 C4 0.7(4) . .
C2 C3 C4 C5 2.2(4) . .
C2 C3 C4 S2 -169.4(2) . .
S3 S2 C4 C3 -142.3(2) . .
S3 S2 C4 C5 46.1(2) . .
C3 C4 C5 C6 -3.7(4) . .
S2 C4 C5 C6 167.84(18) . .
C3 C4 C5 C7 178.2(2) . .
S2 C4 C5 C7 -10.3(4) . .
C4 C5 C6 C1 2.5(3) . .
C7 C5 C6 C1 -179.1(2) . .
C4 C5 C6 C6 -169.08(16) . 7_575
C7 C5 C6 C6 9.3(2) . 7_575
C2 C1 C6 C5 0.2(4) . .
S1 C1 C6 C5 -175.37(19) . .
C2 C1 C6 C6 172.50(19) . 7_575
S1 C1 C6 C6 -3.08(18) . 7_575
C6 C5 C7 C8 165.3(2) . .
C4 C5 C7 C8 -16.6(4) . .
C6 C5 C7 C7 -9.1(2) . 7_575
C4 C5 C7 C7 169.1(2) . 7_575
C7 C7 C8 C9 -3.8(3) 7_575 .
C5 C7 C8 C9 -178.2(2) . .
C7 C7 C8 S3 166.35(12) 7_575 .
C5 C7 C8 S3 -8.0(3) . .
S2 S3 C8 C9 -144.76(19) . .
S2 S3 C8 C7 44.7(2) . .
C7 C8 C9 C9 3.8(3) . 7_575
S3 C8 C9 C9 -166.77(10) . 7_575
